data_7111217
loop_
_publ_author_name
'Danopoulos, Andreas A.'
'Winston, Scott'
'Motherwell, William B.'

_publ_section_title
;
 Stable N-functionalised &#x2018;pincer&#x2019; bis carbene ligands and
 their ruthenium complexes; synthesis and catalytic studies
;
_journal_issue 13
_journal_name_full 'Chemical Communications'
_journal_page_first 1376
_journal_paper_doi 10.1039/b202814j
_journal_year 2002
_chemical_formula_sum 'C54 H58 Cl4 N5 P Ru'
_chemical_formula_weight 1050.89
_chemical_name_common 02sw033
_chemical_name_systematic
;
?
;
_space_group_IT_number 29
_symmetry_cell_setting orthorhombic
_symmetry_space_group_name_Hall 'P 2c -2ac'
_symmetry_space_group_name_H-M 'P c a 21'
_atom_sites_solution_hydrogens geom
_atom_sites_solution_primary direct
_atom_sites_solution_secondary difmap
_audit_creation_method SHELXL-97
_cell_angle_alpha 90.00
_cell_angle_beta 90.00
_cell_angle_gamma 90.00
_cell_formula_units_Z 8
_cell_length_a 17.9597(5)
_cell_length_b 19.2091(6)
_cell_length_c 28.7358(10)
_cell_measurement_reflns_used 17248
_cell_measurement_temperature 150(2)
_cell_measurement_theta_max 20.60
_cell_measurement_theta_min 2.91
_cell_volume 9913.6(5)
_computing_cell_refinement 'Scalepack (Otwinowski & Minor 1997)'
_computing_data_collection 'Collect (Nonius BV, 1997-2000)'
_computing_data_reduction 'Denzo a. Scalepack (Otwinowski & Minor 1997)'
_computing_molecular_graphics 'ORTEP-3 (Farrugia, 1997)'
_computing_publication_material 'PLATON (Spek, 1990)'
_computing_structure_refinement 'SHELXL-93 (Sheldrick, 1993)'
_computing_structure_solution 'SHELXS-97 (Sheldrick, 1990)'
_diffrn_ambient_temperature 150(2)
_diffrn_measured_fraction_theta_full 0.996
_diffrn_measured_fraction_theta_max 0.996
_diffrn_measurement_device_type 'Nonius KappaCCD Area Detector'
_diffrn_measurement_method 'Phi and Omega scans to fill Ewald Sphere'
_diffrn_radiation_monochromator graphite
_diffrn_radiation_source 'Nonius FR591 rotating anode'
_diffrn_radiation_type MoK\a
_diffrn_radiation_wavelength 0.71073
_diffrn_reflns_av_R_equivalents 0.0820
_diffrn_reflns_av_sigmaI/netI 0.0959
_diffrn_reflns_limit_h_max 16
_diffrn_reflns_limit_h_min -17
_diffrn_reflns_limit_k_max 18
_diffrn_reflns_limit_k_min -19
_diffrn_reflns_limit_l_max 28
_diffrn_reflns_limit_l_min -26
_diffrn_reflns_number 23471
_diffrn_reflns_theta_full 20.60
_diffrn_reflns_theta_max 20.60
_diffrn_reflns_theta_min 3.03
_exptl_absorpt_coefficient_mu 0.607
_exptl_absorpt_correction_T_max 0.9940
_exptl_absorpt_correction_T_min 0.9645
_exptl_absorpt_correction_type multi-scan
_exptl_absorpt_process_details Sortav
_exptl_crystal_colour Orange
_exptl_crystal_density_diffrn 1.408
_exptl_crystal_density_method 'not measured'
_exptl_crystal_description Plate
_exptl_crystal_F_000 4352
_exptl_crystal_size_max 0.06
_exptl_crystal_size_mid 0.04
_exptl_crystal_size_min 0.01
_refine_diff_density_max 0.368
_refine_diff_density_min -0.472
_refine_diff_density_rms 0.068
_refine_ls_abs_structure_details 'Flack H D (1983), Acta Cryst. A39, 876-881'
_refine_ls_abs_structure_Flack 0.23(4)
_refine_ls_extinction_coef 0.00036(5)
_refine_ls_extinction_expression Fc^*^=kFc[1+0.001xFc^2^\l^3^/sin(2\q)]^-1/4^
_refine_ls_extinction_method SHELXL
_refine_ls_goodness_of_fit_ref 1.034
_refine_ls_hydrogen_treatment mixed
_refine_ls_matrix_type fullcycle
_refine_ls_number_parameters 1189
_refine_ls_number_reflns 9566
_refine_ls_number_restraints 25
_refine_ls_restrained_S_all 1.032
_refine_ls_R_factor_all 0.0709
_refine_ls_R_factor_gt 0.0455
_refine_ls_shift/su_max 0.002
_refine_ls_shift/su_mean 0.000
_refine_ls_structure_factor_coef Fsqd
_refine_ls_weighting_details 'calc w=1/[\s^2^(Fo^2^)+(0.0137P)^2^+10.1337P] where P=(Fo^2^+2Fc^2^)/3'
_refine_ls_weighting_scheme calc
_refine_ls_wR_factor_gt 0.0878
_refine_ls_wR_factor_ref 0.0986
_reflns_number_gt 7612
_reflns_number_total 9566
_reflns_threshold_expression >2sigma(I)
_cod_data_source_file b202814jsup1.cif
_cod_data_source_block s92
_cod_depositor_comments
;
The following automatic conversions were performed:

'_symmetry_cell_setting' value 'Orthorhombic' changed to
'orthorhombic' according to
/home/saulius/struct/CIF-dictionaries/cif_core.dic dictionary named
'cif_core.dic' version 2.4.2 from 2011-04-26.

Automatic conversion script
Id: cif_fix_values 1891 2012-01-12 08:04:46Z andrius 
;
_cod_original_sg_symbol_H-M Pca21
_cod_database_code 7111217

loop_
_symmetry_equiv_pos_as_xyz
'x, y, z'
'-x, -y, z+1/2'
'x+1/2, -y, z'
'-x+1/2, y, z+1/2'

loop_
_atom_site_label
_atom_site_type_symbol
_atom_site_fract_x
_atom_site_fract_y
_atom_site_fract_z
_atom_site_U_iso_or_equiv
_atom_site_adp_type
_atom_site_occupancy
_atom_site_symmetry_multiplicity
_atom_site_calc_flag
_atom_site_refinement_flags
C1 C 0.0624(5) 0.2697(4) 0.3379(3) 0.026(2) Uani 1 1 d .
H1 H 0.1135 0.2833 0.3276 0.031 Uiso 1 1 calc R
C2 C 0.0132(6) 0.2693(5) 0.2949(3) 0.036(3) Uani 1 1 d .
H2A H 0.0329 0.2358 0.2723 0.054 Uiso 1 1 calc R
H2B H 0.0126 0.3159 0.2810 0.054 Uiso 1 1 calc R
H2C H -0.0376 0.2559 0.3036 0.054 Uiso 1 1 calc R
C3 C 0.0681(6) 0.1973(4) 0.3580(4) 0.046(3) Uani 1 1 d .
H3A H 0.0188 0.1819 0.3683 0.069 Uiso 1 1 calc R
H3B H 0.1024 0.1977 0.3845 0.069 Uiso 1 1 calc R
H3C H 0.0868 0.1654 0.3341 0.069 Uiso 1 1 calc R
C4 C 0.1187(5) 0.5097(4) 0.4793(4) 0.043(3) Uani 1 1 d .
H4A H 0.1588 0.5280 0.4989 0.064 Uiso 1 1 calc R
H4B H 0.0706 0.5189 0.4941 0.064 Uiso 1 1 calc R
H4C H 0.1202 0.5326 0.4488 0.064 Uiso 1 1 calc R
C5 C 0.1289(5) 0.4308(4) 0.4729(3) 0.030(2) Uani 1 1 d .
H5 H 0.1794 0.4223 0.4596 0.036 Uiso 1 1 calc R
C6 C 0.1239(6) 0.3936(4) 0.5195(3) 0.044(3) Uani 1 1 d .
H6A H 0.1642 0.4097 0.5398 0.065 Uiso 1 1 calc R
H6B H 0.1287 0.3433 0.5146 0.065 Uiso 1 1 calc R
H6C H 0.0758 0.4037 0.5341 0.065 Uiso 1 1 calc R
C7 C 0.0906(5) 0.3533(4) 0.4039(3) 0.025(2) Uani 1 1 d U
C8 C 0.0382(5) 0.3227(4) 0.3748(3) 0.021(2) Uani 1 1 d U
C9 C -0.0360(5) 0.3415(4) 0.3806(3) 0.025(2) Uani 1 1 d .
H9 H -0.0729 0.3219 0.3609 0.031 Uiso 1 1 calc R
C10 C 0.0710(5) 0.4010(4) 0.4395(3) 0.022(2) Uani 1 1 d .
C11 C -0.0043(5) 0.4178(4) 0.4439(3) 0.027(2) Uani 1 1 d .
H11 H -0.0196 0.4498 0.4673 0.032 Uiso 1 1 calc R
C12 C -0.0569(5) 0.3885(4) 0.4147(3) 0.032(2) Uani 1 1 d .
H12 H -0.1078 0.4006 0.4181 0.038 Uiso 1 1 calc R
C13 C 0.2253(5) 0.3611(4) 0.3760(3) 0.031(2) Uani 1 1 d .
C14 C 0.2713(6) 0.2812(4) 0.4294(3) 0.033(2) Uani 1 1 d .
H14 H 0.3054 0.2526 0.4458 0.039 Uiso 1 1 calc R
C15 C 0.1975(5) 0.2830(4) 0.4348(3) 0.026(2) Uani 1 1 d .
H15 H 0.1695 0.2569 0.4568 0.031 Uiso 1 1 calc R
C16 C 0.3574(5) 0.3577(4) 0.3857(3) 0.026(2) Uani 1 1 d .
C17 C 0.4245(5) 0.3443(4) 0.4068(3) 0.024(2) Uani 1 1 d .
H17 H 0.4288 0.3075 0.4287 0.029 Uiso 1 1 calc R
C18 C 0.4842(5) 0.3839(5) 0.3962(3) 0.032(2) Uani 1 1 d .
H18 H 0.5310 0.3733 0.4098 0.039 Uiso 1 1 calc R
C19 C 0.4789(5) 0.4406(4) 0.3654(3) 0.024(2) Uani 1 1 d .
H19 H 0.5202 0.4699 0.3589 0.029 Uiso 1 1 calc R
C20 C 0.4105(5) 0.4511(4) 0.3450(3) 0.022(2) Uani 1 1 d .
C21 C 0.3189(5) 0.5050(4) 0.2961(3) 0.019(2) Uani 1 1 d .
C22 C 0.4403(6) 0.5519(4) 0.2914(3) 0.029(3) Uani 1 1 d .
H22 H 0.4917 0.5598 0.2971 0.035 Uiso 1 1 calc R
C23 C 0.3943(5) 0.5852(4) 0.2602(3) 0.025(2) Uani 1 1 d .
H23 H 0.4090 0.6214 0.2397 0.031 Uiso 1 1 calc R
C24 C 0.2612(5) 0.5896(4) 0.2390(3) 0.020(2) Uani 1 1 d .
C25 C 0.2151(5) 0.6333(4) 0.2646(3) 0.021(2) Uani 1 1 d .
C26 C 0.1579(5) 0.6670(4) 0.2409(3) 0.031(2) Uani 1 1 d .
H26 H 0.1264 0.6981 0.2575 0.037 Uiso 1 1 calc R
C27 C 0.1456(5) 0.6565(4) 0.1938(3) 0.029(2) Uani 1 1 d .
H27 H 0.1057 0.6790 0.1781 0.034 Uiso 1 1 calc R
C28 C 0.1938(5) 0.6119(4) 0.1700(3) 0.030(3) Uani 1 1 d .
H28 H 0.1860 0.6044 0.1377 0.037 Uiso 1 1 calc R
C29 C 0.2536(5) 0.5775(4) 0.1921(3) 0.022(2) Uani 1 1 d .
C30 C 0.3062(5) 0.5333(4) 0.1631(3) 0.027(3) Uani 1 1 d .
H30 H 0.3332 0.5003 0.1841 0.032 Uiso 1 1 calc R
C31 C 0.3644(5) 0.5806(5) 0.1375(3) 0.045(3) Uani 1 1 d .
H31A H 0.3880 0.6118 0.1601 0.068 Uiso 1 1 calc R
H31B H 0.3391 0.6082 0.1136 0.068 Uiso 1 1 calc R
H31C H 0.4024 0.5513 0.1229 0.068 Uiso 1 1 calc R
C32 C 0.2636(6) 0.4915(4) 0.1266(3) 0.048(3) Uani 1 1 d .
H32A H 0.2972 0.4576 0.1121 0.072 Uiso 1 1 calc R
H32B H 0.2442 0.5231 0.1027 0.072 Uiso 1 1 calc R
H32C H 0.2222 0.4669 0.1415 0.072 Uiso 1 1 calc R
C33 C 0.2285(5) 0.6497(4) 0.3148(3) 0.034(3) Uani 1 1 d .
H33 H 0.2576 0.6106 0.3288 0.041 Uiso 1 1 calc R
C34 C 0.1557(5) 0.6584(4) 0.3427(3) 0.041(3) Uani 1 1 d .
H34A H 0.1312 0.7019 0.3337 0.061 Uiso 1 1 calc R
H34B H 0.1671 0.6595 0.3761 0.061 Uiso 1 1 calc R
H34C H 0.1224 0.6191 0.3362 0.061 Uiso 1 1 calc R
C35 C 0.2756(5) 0.7177(4) 0.3190(3) 0.041(3) Uani 1 1 d .
H35A H 0.2839 0.7285 0.3519 0.062 Uiso 1 1 calc R
H35B H 0.2488 0.7563 0.3042 0.062 Uiso 1 1 calc R
H35C H 0.3236 0.7111 0.3034 0.062 Uiso 1 1 calc R
C36 C 0.0682(6) 0.3242(5) 0.1682(4) 0.045(3) Uani 1 1 d .
H36 H 0.0275 0.3197 0.1473 0.054 Uiso 1 1 calc R
C37 C 0.1055(6) 0.2664(5) 0.1822(4) 0.042(3) Uani 1 1 d .
H37 H 0.0913 0.2221 0.1705 0.051 Uiso 1 1 calc R
C38 C 0.1652(5) 0.2718(5) 0.2140(3) 0.034(3) Uani 1 1 d .
H38 H 0.1908 0.2312 0.2241 0.041 Uiso 1 1 calc R
C39 C 0.1861(5) 0.3371(4) 0.2304(3) 0.022(2) Uani 1 1 d .
C40 C 0.1469(5) 0.3961(5) 0.2150(3) 0.028(2) Uani 1 1 d .
H40 H 0.1610 0.4408 0.2261 0.033 Uiso 1 1 calc R
C41 C 0.0888(5) 0.3906(5) 0.1843(3) 0.031(2) Uani 1 1 d .
H41 H 0.0629 0.4309 0.1741 0.038 Uiso 1 1 calc R
C42 C 0.2973(6) 0.2692(4) 0.2909(3) 0.032(3) Uani 1 1 d .
C43 C 0.2467(7) 0.2217(4) 0.3105(3) 0.041(3) Uani 1 1 d .
H43 H 0.1949 0.2295 0.3067 0.050 Uiso 1 1 calc R
C44 C 0.2702(7) 0.1644(5) 0.3347(4) 0.047(3) Uani 1 1 d .
H44 H 0.2347 0.1319 0.3460 0.057 Uiso 1 1 calc R
C45 C 0.3451(8) 0.1536(5) 0.3428(4) 0.054(3) Uani 1 1 d .
H45 H 0.3612 0.1160 0.3618 0.065 Uiso 1 1 calc R
C46 C 0.3949(6) 0.1969(5) 0.3234(4) 0.046(3) Uani 1 1 d .
H46 H 0.4466 0.1875 0.3268 0.055 Uiso 1 1 calc R
C47 C 0.3723(6) 0.2559(4) 0.2982(3) 0.031(3) Uani 1 1 d .
H47 H 0.4087 0.2869 0.2860 0.037 Uiso 1 1 calc R
C48 C 0.3389(5) 0.3666(4) 0.2231(3) 0.024(2) Uani 1 1 d .
C49 C 0.4083(5) 0.3937(4) 0.2337(3) 0.024(2) Uani 1 1 d .
H49 H 0.4184 0.4075 0.2648 0.029 Uiso 1 1 calc R
C50 C 0.4637(6) 0.4013(4) 0.2002(4) 0.040(3) Uani 1 1 d .
H50 H 0.5098 0.4223 0.2082 0.047 Uiso 1 1 calc R
C51 C 0.4514(6) 0.3779(4) 0.1549(3) 0.033(3) Uani 1 1 d .
H51 H 0.4890 0.3828 0.1319 0.040 Uiso 1 1 calc R
C52 C 0.3836(6) 0.3474(4) 0.1439(4) 0.037(3) Uani 1 1 d .
H52 H 0.3749 0.3302 0.1134 0.044 Uiso 1 1 calc R
C53 C 0.3283(5) 0.3422(4) 0.1777(3) 0.031(2) Uani 1 1 d .
H53 H 0.2820 0.3214 0.1697 0.037 Uiso 1 1 calc R
C60 C 0.6610(5) 0.9685(4) 0.2103(3) 0.031(3) Uani 1 1 d .
H60 H 0.6374 1.0041 0.1897 0.037 Uiso 1 1 calc R
C61 C 0.5989(6) 0.9240(5) 0.2324(4) 0.056(3) Uani 1 1 d .
H61A H 0.5697 0.9527 0.2539 0.083 Uiso 1 1 calc R
H61B H 0.6211 0.8850 0.2494 0.083 Uiso 1 1 calc R
H61C H 0.5662 0.9059 0.2078 0.083 Uiso 1 1 calc R
C62 C 0.7027(6) 1.0063(4) 0.2493(3) 0.042(3) Uani 1 1 d .
H62A H 0.6690 1.0394 0.2645 0.062 Uiso 1 1 calc R
H62B H 0.7453 1.0314 0.2362 0.062 Uiso 1 1 calc R
H62C H 0.7204 0.9722 0.2722 0.062 Uiso 1 1 calc R
C63 C 0.7116(5) 0.9218(4) 0.1802(3) 0.021(2) Uani 1 1 d .
C64 C 0.7708(5) 0.8888(4) 0.2019(3) 0.028(2) Uani 1 1 d .
H64 H 0.7810 0.8977 0.2338 0.034 Uiso 1 1 calc R
C65 C 0.8151(5) 0.8426(4) 0.1770(3) 0.028(2) Uani 1 1 d .
H65 H 0.8548 0.8187 0.1920 0.034 Uiso 1 1 calc R
C66 C 0.8011(6) 0.8320(4) 0.1307(4) 0.036(3) Uani 1 1 d .
H66 H 0.8332 0.8019 0.1138 0.043 Uiso 1 1 calc R
C67 C 0.7407(5) 0.8639(4) 0.1066(3) 0.026(2) Uani 1 1 d .
C68 C 0.6991(5) 0.9112(4) 0.1333(3) 0.021(2) Uani 1 1 d .
C69 C 0.7237(5) 0.8435(4) 0.0574(3) 0.032(3) Uani 1 1 d .
H69 H 0.6877 0.8783 0.0447 0.039 Uiso 1 1 calc R
C70 C 0.6846(5) 0.7717(4) 0.0576(3) 0.046(3) Uani 1 1 d .
H70A H 0.6717 0.7587 0.0256 0.069 Uiso 1 1 calc R
H70B H 0.6392 0.7744 0.0764 0.069 Uiso 1 1 calc R
H70C H 0.7182 0.7367 0.0708 0.069 Uiso 1 1 calc R
C71 C 0.7917(5) 0.8431(4) 0.0256(3) 0.032(2) Uani 1 1 d .
H71A H 0.7755 0.8398 -0.0069 0.048 Uiso 1 1 calc R
H71B H 0.8232 0.8030 0.0332 0.048 Uiso 1 1 calc R
H71C H 0.8201 0.8861 0.0301 0.048 Uiso 1 1 calc R
C72 C 0.5628(5) 0.9189(4) 0.1113(3) 0.023(2) Uani 1 1 d .
H72 H 0.5455 0.8817 0.1302 0.028 Uiso 1 1 calc R
C73 C 0.5218(5) 0.9561(4) 0.0817(3) 0.022(2) Uani 1 1 d .
H73 H 0.4700 0.9514 0.0758 0.026 Uiso 1 1 calc R
C74 C 0.6422(5) 0.9959(4) 0.0787(3) 0.021(2) Uani 1 1 d .
C75 C 0.5522(5) 1.0569(4) 0.0299(3) 0.018(2) Uani 1 1 d U
C76 C 0.4848(5) 1.0706(4) 0.0099(3) 0.026(2) Uani 1 1 d .
H76 H 0.4429 1.0415 0.0154 0.031 Uiso 1 1 calc R
C77 C 0.4800(6) 1.1285(4) -0.0189(3) 0.031(2) Uani 1 1 d .
H77 H 0.4333 1.1409 -0.0321 0.037 Uiso 1 1 calc R
C78 C 0.5437(5) 1.1694(4) -0.0287(3) 0.022(2) Uani 1 1 d .
H78 H 0.5407 1.2088 -0.0486 0.027 Uiso 1 1 calc R
C79 C 0.6096(5) 1.1502(4) -0.0087(3) 0.020(2) Uani 1 1 d .
C80 C 0.7437(5) 1.1442(4) 0.0006(3) 0.019(2) Uani 1 1 d .
C81 C 0.6998(5) 1.2279(4) -0.0508(3) 0.020(2) Uani 1 1 d .
H81 H 0.6671 1.2576 -0.0675 0.025 Uiso 1 1 calc R
C82 C 0.7729(5) 1.2258(4) -0.0536(3) 0.022(2) Uani 1 1 d .
H82 H 0.8028 1.2550 -0.0726 0.026 Uiso 1 1 calc R
C83 C 0.8774(6) 1.1506(4) -0.0273(3) 0.023(2) Uani 1 1 d .
C84 C 0.8934(5) 1.0983(4) -0.0597(3) 0.024(2) Uani 1 1 d .
C85 C 0.9659(6) 1.0789(4) -0.0631(3) 0.035(3) Uani 1 1 d .
H85 H 0.9781 1.0436 -0.0850 0.042 Uiso 1 1 calc R
C86 C 1.0240(6) 1.1070(5) -0.0367(3) 0.035(3) Uani 1 1 d .
H86 H 1.0736 1.0905 -0.0395 0.042 Uiso 1 1 calc R
C87 C 1.0051(5) 1.1600(4) -0.0065(3) 0.026(2) Uani 1 1 d .
H87 H 1.0431 1.1817 0.0113 0.032 Uiso 1 1 calc R
C89 C 0.9314(5) 1.1828(4) -0.0013(3) 0.023(2) Uani 1 1 d .
C90 C 0.9155(5) 1.2420(4) 0.0310(3) 0.034(3) Uani 1 1 d .
H90 H 0.8604 1.2494 0.0313 0.040 Uiso 1 1 calc R
C92 C 0.9521(7) 1.3107(4) 0.0139(4) 0.064(4) Uani 1 1 d .
H92A H 0.9305 1.3242 -0.0160 0.096 Uiso 1 1 calc R
H92B H 1.0059 1.3037 0.0103 0.096 Uiso 1 1 calc R
H92C H 0.9432 1.3476 0.0368 0.096 Uiso 1 1 calc R
C93 C 0.8357(5) 1.0699(4) -0.0939(3) 0.034(3) Uani 1 1 d .
H93 H 0.7848 1.0795 -0.0814 0.041 Uiso 1 1 calc R
C94 C 0.8456(5) 1.1100(5) -0.1402(3) 0.042(3) Uani 1 1 d .
H94A H 0.8922 1.0956 -0.1551 0.063 Uiso 1 1 calc R
H94B H 0.8472 1.1601 -0.1339 0.063 Uiso 1 1 calc R
H94C H 0.8037 1.0997 -0.1609 0.063 Uiso 1 1 calc R
C95 C 0.8438(6) 0.9917(4) -0.1020(4) 0.054(3) Uani 1 1 d .
H95A H 0.8016 0.9749 -0.1205 0.082 Uiso 1 1 calc R
H95B H 0.8445 0.9675 -0.0719 0.082 Uiso 1 1 calc R
H95C H 0.8903 0.9825 -0.1186 0.082 Uiso 1 1 calc R
C96 C 0.6266(5) 1.1361(4) 0.1530(3) 0.027(2) Uani 1 1 d .
C97 C 0.5553(5) 1.1125(4) 0.1397(3) 0.030(2) Uani 1 1 d .
H97 H 0.5461 1.1011 0.1080 0.036 Uiso 1 1 calc R
C98 C 0.4988(5) 1.1059(4) 0.1718(3) 0.029(2) Uani 1 1 d .
H98 H 0.4515 1.0885 0.1625 0.034 Uiso 1 1 calc R
C99 C 0.5111(6) 1.1243(5) 0.2167(4) 0.041(3) Uani 1 1 d .
H99 H 0.4715 1.1210 0.2386 0.049 Uiso 1 1 calc R
C100 C 0.5795(6) 1.1477(4) 0.2313(3) 0.035(3) Uani 1 1 d .
H100 H 0.5873 1.1596 0.2631 0.043 Uiso 1 1 calc R
C101 C 0.6363(6) 1.1539(4) 0.1998(3) 0.027(2) Uani 1 1 d .
H101 H 0.6834 1.1707 0.2100 0.032 Uiso 1 1 calc R
C102 C 0.6798(5) 1.2329(4) 0.0870(3) 0.021(2) Uani 1 1 d .
C103 C 0.6068(5) 1.2528(4) 0.0787(3) 0.028(2) Uani 1 1 d .
H103 H 0.5671 1.2251 0.0904 0.034 Uiso 1 1 calc R
C104 C 0.5911(6) 1.3125(5) 0.0536(3) 0.038(3) Uani 1 1 d .
H104 H 0.5409 1.3251 0.0473 0.046 Uiso 1 1 calc R
C105 C 0.6495(7) 1.3539(4) 0.0377(3) 0.038(3) Uani 1 1 d .
H105 H 0.6390 1.3945 0.0200 0.046 Uiso 1 1 calc R
C106 C 0.7217(6) 1.3368(4) 0.0474(3) 0.033(2) Uani 1 1 d .
H106 H 0.7612 1.3660 0.0372 0.040 Uiso 1 1 calc R
C107 C 0.7367(6) 1.2764(4) 0.0722(3) 0.031(2) Uani 1 1 d .
H107 H 0.7869 1.2647 0.0791 0.037 Uiso 1 1 calc R
C108 C 0.7833(5) 1.1558(4) 0.1476(3) 0.025(2) Uani 1 1 d .
C109 C 0.8197(5) 1.0950(4) 0.1609(3) 0.031(3) Uani 1 1 d .
H109 H 0.8043 1.0517 0.1483 0.037 Uiso 1 1 calc R
C110 C 0.9397(5) 1.2280(4) 0.0805(3) 0.042(3) Uani 1 1 d .
H11A H 0.9204 1.2646 0.1009 0.063 Uiso 1 1 calc R
H11B H 0.9942 1.2274 0.0821 0.063 Uiso 1 1 calc R
H11C H 0.9202 1.1828 0.0906 0.063 Uiso 1 1 calc R
C111 C 0.8998(5) 1.1592(5) 0.2128(3) 0.040(3) Uani 1 1 d .
H111 H 0.9391 1.1604 0.2349 0.048 Uiso 1 1 calc R
C112 C 0.8626(6) 1.2198(5) 0.2003(3) 0.042(3) Uani 1 1 d .
H112 H 0.8767 1.2630 0.2138 0.050 Uiso 1 1 calc R
C113 C 0.8048(5) 1.2176(4) 0.1679(3) 0.025(2) Uani 1 1 d .
H113 H 0.7799 1.2594 0.1596 0.030 Uiso 1 1 calc R
C114 C 0.8783(6) 1.0970(5) 0.1925(4) 0.042(3) Uani 1 1 d .
H114 H 0.9038 1.0552 0.2002 0.050 Uiso 1 1 calc R
C900 C 0.6241(6) 0.5808(5) 0.0509(4) 0.056(3) Uani 1 1 d .
H90A H 0.6017 0.6272 0.0458 0.067 Uiso 1 1 calc R
H90B H 0.6632 0.5854 0.0750 0.067 Uiso 1 1 calc R
C901 C 0.1015(8) 0.9516(5) 0.8724(4) 0.076(5) Uani 1 1 d .
H90C H 0.1408 0.9843 0.8826 0.091 Uiso 1 1 calc R
H90D H 0.0671 0.9442 0.8988 0.091 Uiso 1 1 calc R
N1 N 0.1684(4) 0.3308(3) 0.4017(3) 0.0209(19) Uani 1 1 d .
N2 N 0.2883(4) 0.3293(3) 0.3952(2) 0.0198(19) Uani 1 1 d .
N3 N 0.3520(4) 0.4094(3) 0.3539(3) 0.0231(19) Uani 1 1 d .
N4 N 0.3922(4) 0.5027(3) 0.3131(2) 0.0199(19) Uani 1 1 d .
N5 N 0.3234(4) 0.5576(3) 0.2633(2) 0.0214(18) Uani 1 1 d .
N6 N 0.6364(4) 0.9445(3) 0.1096(2) 0.0141(17) Uani 1 1 d U
N7 N 0.5705(4) 1.0031(3) 0.0612(2) 0.0168(18) Uani 1 1 d .
N8 N 0.6146(4) 1.0974(3) 0.0229(2) 0.0172(18) Uani 1 1 d .
N9 N 0.6803(5) 1.1774(4) -0.0179(2) 0.0225(19) Uani 1 1 d .
N10 N 0.7997(4) 1.1731(3) -0.0238(3) 0.020(2) Uani 1 1 d .
Cl1 Cl 0.12824(13) 0.47333(11) 0.31015(9) 0.0273(6) Uani 1 1 d .
Cl2 Cl 0.25431(13) 0.51506(11) 0.39543(9) 0.0264(6) Uani 1 1 d .
Cl3 Cl 0.70413(13) 0.98935(11) -0.02207(9) 0.0261(6) Uani 1 1 d .
Cl4 Cl 0.83439(12) 1.02236(10) 0.06217(9) 0.0267(6) Uani 1 1 d .
Cl5 Cl 0.55441(15) 0.52213(13) 0.07073(11) 0.0549(8) Uani 1 1 d .
Cl6 Cl 0.05216(15) 0.98871(12) 0.82569(11) 0.0552(8) Uani 1 1 d .
Cl7 Cl 0.66482(17) 0.55129(15) -0.00136(12) 0.0629(9) Uani 1 1 d .
Cl8 Cl 0.14237(16) 0.87200(13) 0.85690(12) 0.0592(8) Uani 1 1 d .
Ru1 Ru 0.25333(4) 0.43422(3) 0.32812(5) 0.01911(19) Uani 1 1 d .
Ru2 Ru 0.71111(4) 1.06778(3) 0.04680(5) 0.0194(2) Uani 1 1 d .
P1 P 0.26625(14) 0.35430(12) 0.26820(10) 0.0227(7) Uani 1 1 d .
P2 P 0.70282(13) 1.14488(12) 0.10900(10) 0.0206(7) Uani 1 1 d .

loop_
_atom_site_aniso_label
_atom_site_aniso_U_11
_atom_site_aniso_U_22
_atom_site_aniso_U_33
_atom_site_aniso_U_23
_atom_site_aniso_U_13
_atom_site_aniso_U_12
C1 0.022(6) 0.034(5) 0.021(6) -0.005(4) 0.000(4) -0.004(4)
C2 0.045(7) 0.038(6) 0.025(6) -0.013(5) 0.016(5) -0.002(5)
C3 0.059(8) 0.030(5) 0.048(7) -0.001(5) 0.021(6) -0.009(5)
C4 0.034(7) 0.033(6) 0.061(7) -0.015(5) 0.026(6) -0.007(5)
C5 0.036(6) 0.028(5) 0.025(6) -0.009(5) 0.009(5) -0.010(5)
C6 0.057(8) 0.048(6) 0.026(6) -0.007(5) 0.003(5) -0.012(6)
C7 0.025(2) 0.025(2) 0.025(2) 0.0008(10) 0.0007(10) -0.0004(10)
C8 0.021(2) 0.021(2) 0.021(2) 0.0004(10) 0.0007(10) 0.0000(10)
C9 0.014(6) 0.035(5) 0.028(6) -0.004(5) 0.004(4) -0.006(5)
C10 0.022(7) 0.031(5) 0.014(5) 0.005(4) -0.007(4) -0.008(5)
C11 0.014(6) 0.032(6) 0.034(6) -0.006(5) -0.004(5) -0.001(5)
C12 0.014(6) 0.036(6) 0.045(7) 0.014(5) 0.016(5) 0.002(5)
C13 0.029(6) 0.032(5) 0.031(6) -0.010(4) 0.003(5) -0.006(5)
C14 0.027(7) 0.035(6) 0.037(6) 0.005(5) -0.004(5) -0.001(5)
C15 0.033(7) 0.024(5) 0.022(6) 0.004(4) -0.002(5) 0.004(5)
C16 0.034(7) 0.025(5) 0.018(5) 0.005(4) -0.003(5) 0.011(5)
C17 0.027(6) 0.021(5) 0.024(6) 0.019(4) -0.006(5) -0.003(5)
C18 0.026(7) 0.047(6) 0.023(6) -0.006(5) -0.006(5) 0.010(6)
C19 0.022(6) 0.030(5) 0.020(5) 0.003(5) -0.005(5) -0.001(5)
C20 0.017(6) 0.030(5) 0.020(5) 0.001(4) 0.001(4) 0.008(4)
C21 0.025(6) 0.020(5) 0.012(5) 0.008(4) 0.000(4) 0.007(4)
C22 0.026(6) 0.025(5) 0.037(7) -0.002(5) 0.015(5) -0.015(5)
C23 0.025(6) 0.022(5) 0.029(6) 0.003(4) 0.000(5) -0.003(4)
C24 0.026(6) 0.005(4) 0.028(6) 0.002(4) -0.003(5) -0.001(4)
C25 0.029(6) 0.020(5) 0.014(5) 0.000(4) -0.008(5) -0.004(5)
C26 0.028(7) 0.027(5) 0.037(7) 0.010(5) 0.016(5) -0.001(5)
C27 0.020(6) 0.037(6) 0.029(6) 0.008(5) 0.004(5) -0.002(5)
C28 0.041(7) 0.029(5) 0.022(6) -0.006(5) 0.006(5) -0.019(5)
C29 0.027(6) 0.013(4) 0.026(6) 0.011(4) -0.011(5) -0.006(5)
C30 0.039(7) 0.026(5) 0.017(5) -0.005(5) -0.004(5) 0.019(5)
C31 0.035(7) 0.064(7) 0.037(6) -0.003(6) 0.015(5) 0.004(6)
C32 0.065(8) 0.039(6) 0.039(7) -0.002(5) 0.002(6) -0.004(6)
C33 0.035(7) 0.016(5) 0.052(8) 0.004(5) 0.004(6) 0.002(5)
C34 0.047(7) 0.042(6) 0.034(7) -0.020(5) 0.017(5) -0.012(5)
C35 0.041(7) 0.059(6) 0.023(6) -0.016(5) 0.001(5) 0.001(5)
C36 0.024(7) 0.062(7) 0.051(8) -0.021(6) -0.014(6) 0.009(6)
C37 0.036(7) 0.047(6) 0.044(7) -0.016(6) 0.021(6) -0.010(6)
C38 0.022(6) 0.040(6) 0.042(6) -0.008(5) 0.003(5) 0.007(5)
C39 0.020(6) 0.029(5) 0.018(5) -0.012(5) 0.005(4) -0.001(5)
C40 0.025(6) 0.036(6) 0.022(6) -0.009(5) -0.012(5) -0.003(5)
C41 0.028(7) 0.035(6) 0.032(6) -0.011(5) -0.010(5) 0.017(5)
C42 0.048(8) 0.026(6) 0.020(6) 0.000(4) -0.002(5) 0.001(6)
C43 0.051(7) 0.020(5) 0.053(7) -0.004(5) 0.020(6) 0.005(6)
C44 0.070(10) 0.029(6) 0.043(7) 0.019(5) 0.014(7) 0.002(6)
C45 0.077(10) 0.039(6) 0.046(8) 0.011(6) -0.001(7) 0.023(7)
C46 0.045(7) 0.045(6) 0.048(7) 0.002(6) -0.009(7) 0.017(6)
C47 0.034(7) 0.028(6) 0.031(6) -0.008(5) -0.012(5) -0.006(5)
C48 0.042(7) 0.009(4) 0.021(6) -0.001(4) -0.004(5) 0.015(5)
C49 0.017(6) 0.031(5) 0.025(6) -0.004(5) -0.007(5) -0.005(5)
C50 0.025(7) 0.035(6) 0.059(9) -0.005(6) 0.017(6) 0.009(5)
C51 0.049(8) 0.028(5) 0.021(6) 0.009(5) 0.012(5) 0.013(5)
C52 0.046(8) 0.016(5) 0.049(7) 0.000(5) 0.003(6) -0.010(5)
C53 0.026(6) 0.029(5) 0.038(7) 0.009(5) 0.011(5) 0.001(5)
C60 0.038(7) 0.028(5) 0.026(6) 0.000(5) -0.014(5) -0.007(5)
C61 0.065(9) 0.043(6) 0.059(8) -0.013(6) 0.006(7) 0.014(6)
C62 0.077(8) 0.029(5) 0.019(6) -0.001(4) -0.006(6) 0.007(6)
C63 0.018(6) 0.013(4) 0.033(6) 0.004(4) 0.009(5) 0.003(4)
C64 0.034(7) 0.033(5) 0.018(6) 0.003(5) -0.005(5) 0.002(5)
C65 0.026(6) 0.027(5) 0.031(7) 0.016(5) 0.001(5) -0.007(5)
C66 0.034(7) 0.033(5) 0.040(7) 0.003(5) 0.013(6) 0.012(5)
C67 0.027(6) 0.015(5) 0.036(6) 0.009(5) 0.012(5) -0.004(5)
C68 0.011(6) 0.034(5) 0.019(6) -0.004(5) -0.003(4) -0.005(5)
C69 0.045(7) 0.021(5) 0.031(6) -0.014(5) -0.003(5) 0.002(5)
C70 0.048(7) 0.045(6) 0.044(7) -0.008(5) 0.002(6) 0.012(5)
C71 0.022(6) 0.028(5) 0.046(6) -0.005(5) 0.000(5) -0.005(5)
C72 0.024(6) 0.020(5) 0.025(6) 0.005(5) 0.013(5) -0.011(5)
C73 0.025(6) 0.023(5) 0.018(5) 0.007(5) 0.003(5) 0.005(5)
C74 0.021(6) 0.019(4) 0.022(5) -0.001(5) 0.005(5) 0.014(4)
C75 0.018(2) 0.017(2) 0.017(2) -0.0008(10) 0.0002(10) 0.0002(10)
C76 0.018(6) 0.024(5) 0.035(6) -0.004(5) 0.006(5) -0.010(5)
C77 0.040(7) 0.030(5) 0.023(6) 0.008(5) 0.001(5) 0.004(5)
C78 0.023(6) 0.017(5) 0.027(6) 0.001(4) -0.005(5) 0.000(5)
C79 0.025(7) 0.014(5) 0.022(6) 0.003(4) -0.009(5) 0.002(5)
C80 0.021(6) 0.016(5) 0.021(6) -0.008(4) -0.007(5) -0.004(5)
C81 0.018(6) 0.023(5) 0.020(5) 0.011(4) 0.001(5) 0.009(5)
C82 0.028(7) 0.020(5) 0.018(5) 0.005(4) -0.004(5) 0.004(5)
C83 0.031(7) 0.014(5) 0.024(6) 0.008(5) 0.003(5) 0.004(5)
C84 0.021(7) 0.016(5) 0.035(7) 0.005(5) 0.005(5) 0.004(5)
C85 0.056(8) 0.027(6) 0.022(6) -0.004(5) 0.016(6) 0.004(6)
C86 0.038(7) 0.032(6) 0.034(7) 0.007(6) -0.001(6) 0.014(6)
C87 0.028(7) 0.033(6) 0.018(6) 0.005(5) -0.017(5) -0.003(5)
C89 0.020(7) 0.031(5) 0.017(6) 0.005(5) 0.004(5) 0.000(5)
C90 0.024(6) 0.045(6) 0.032(6) -0.007(5) 0.005(5) 0.000(5)
C92 0.116(12) 0.022(5) 0.055(8) -0.002(5) 0.001(8) -0.007(6)
C93 0.031(6) 0.040(6) 0.032(6) -0.014(5) 0.006(5) -0.003(5)
C94 0.028(7) 0.064(7) 0.034(7) -0.014(6) 0.000(5) -0.003(5)
C95 0.057(8) 0.031(6) 0.076(9) -0.018(6) 0.001(7) -0.010(6)
C96 0.034(7) 0.023(5) 0.023(6) 0.003(4) 0.004(5) 0.014(5)
C97 0.026(7) 0.030(5) 0.033(7) -0.009(5) -0.011(6) 0.014(5)
C98 0.012(6) 0.036(6) 0.038(7) -0.006(5) 0.009(5) -0.005(5)
C99 0.027(8) 0.044(6) 0.052(9) -0.013(6) 0.011(6) 0.005(5)
C100 0.040(8) 0.041(6) 0.026(6) 0.001(5) 0.009(6) 0.014(6)
C101 0.038(7) 0.016(5) 0.026(6) -0.005(4) 0.001(6) 0.006(5)
C102 0.020(6) 0.026(5) 0.015(5) -0.002(4) 0.005(4) 0.003(5)
C103 0.036(7) 0.024(5) 0.026(6) 0.000(5) -0.002(5) 0.003(5)
C104 0.033(7) 0.038(6) 0.044(7) -0.004(6) -0.004(6) 0.022(6)
C105 0.082(9) 0.016(5) 0.017(6) 0.001(4) -0.013(6) -0.001(6)
C106 0.045(7) 0.028(6) 0.026(6) -0.011(5) -0.003(6) -0.003(5)
C107 0.056(7) 0.026(5) 0.012(5) -0.009(5) 0.008(5) 0.003(6)
C108 0.035(6) 0.023(5) 0.017(5) 0.006(4) -0.014(5) -0.001(5)
C109 0.048(7) 0.021(5) 0.024(6) 0.000(5) -0.007(5) 0.003(5)
C110 0.039(7) 0.045(6) 0.042(7) -0.016(6) -0.002(6) 0.002(5)
C111 0.032(7) 0.059(7) 0.030(6) -0.008(6) -0.024(5) 0.008(6)
C112 0.037(7) 0.054(7) 0.033(7) -0.023(5) -0.022(6) -0.009(6)
C113 0.024(6) 0.016(5) 0.034(6) -0.004(5) 0.011(5) -0.007(5)
C114 0.049(8) 0.037(6) 0.039(7) -0.003(6) -0.018(6) 0.010(6)
C900 0.053(7) 0.046(6) 0.068(8) -0.007(6) -0.012(7) 0.001(6)
C901 0.141(13) 0.036(6) 0.051(8) -0.014(6) -0.038(8) 0.044(7)
N1 0.008(5) 0.024(4) 0.031(5) -0.006(4) 0.009(4) -0.003(3)
N2 0.019(5) 0.027(4) 0.014(4) 0.008(4) 0.000(4) -0.012(4)
N3 0.010(5) 0.024(4) 0.035(5) -0.006(4) -0.002(4) 0.004(3)
N4 0.016(5) 0.031(4) 0.013(4) -0.001(4) -0.003(3) 0.005(4)
N5 0.012(4) 0.026(4) 0.027(4) -0.007(4) -0.001(4) -0.007(3)
N6 0.0139(19) 0.0141(19) 0.0143(19) 0.0001(10) 0.0004(10) -0.0004(10)
N7 0.016(5) 0.013(4) 0.022(5) 0.007(3) 0.001(4) -0.002(4)
N8 0.010(5) 0.025(4) 0.016(4) -0.004(4) 0.000(3) 0.004(4)
N9 0.021(6) 0.031(5) 0.016(5) 0.002(4) 0.001(4) 0.002(4)
N10 0.021(6) 0.015(4) 0.024(5) -0.007(4) 0.003(4) -0.001(4)
Cl1 0.0222(16) 0.0296(14) 0.0300(15) -0.0040(11) -0.0002(12) 0.0027(11)
Cl2 0.0304(17) 0.0249(13) 0.0237(14) -0.0012(11) 0.0043(11) -0.0017(11)
Cl3 0.0272(17) 0.0260(13) 0.0250(15) -0.0031(12) 0.0025(12) -0.0022(11)
Cl4 0.0168(15) 0.0303(13) 0.0331(16) -0.0021(11) -0.0022(11) 0.0060(11)
Cl5 0.0460(18) 0.0627(17) 0.0559(19) -0.0139(16) 0.0042(15) -0.0082(14)
Cl6 0.058(2) 0.0492(16) 0.0588(19) 0.0008(16) -0.0149(17) 0.0066(14)
Cl7 0.062(2) 0.070(2) 0.057(2) 0.0217(17) 0.0009(17) -0.0098(17)
Cl8 0.051(2) 0.0468(16) 0.080(2) 0.0009(16) -0.0056(17) 0.0125(14)
Ru1 0.0172(5) 0.0199(4) 0.0202(4) 0.0008(4) 0.0000(4) 0.0001(4)
Ru2 0.0171(5) 0.0187(4) 0.0225(4) 0.0003(4) -0.0004(4) 0.0003(4)
P1 0.0224(17) 0.0199(14) 0.0256(16) 0.0042(13) 0.0003(12) 0.0019(12)
P2 0.0214(17) 0.0189(14) 0.0214(16) -0.0004(13) -0.0004(12) 0.0000(12)

loop_
_atom_type_symbol
_atom_type_description
_atom_type_scat_dispersion_real
_atom_type_scat_dispersion_imag
_atom_type_scat_source
C C 0.0033 0.0016 'International Tables Vol C Tables 4.2.6.8 and 6.1.1.4'
H H 0.0000 0.0000 'International Tables Vol C Tables 4.2.6.8 and 6.1.1.4'
N N 0.0061 0.0033 'International Tables Vol C Tables 4.2.6.8 and 6.1.1.4'
Cl Cl 0.1484 0.1585 'International Tables Vol C Tables 4.2.6.8 and 6.1.1.4'
Ru Ru -1.2594 0.8363 'International Tables Vol C Tables 4.2.6.8 and 6.1.1.4'
P P 0.1023 0.0942 'International Tables Vol C Tables 4.2.6.8 and 6.1.1.4'

loop_
_geom_angle_atom_site_label_1
_geom_angle_atom_site_label_2
_geom_angle_atom_site_label_3
_geom_angle
C3 C1 C2 110.2(7)
C3 C1 C8 111.6(7)
C2 C1 C8 113.6(7)
C6 C5 C10 109.8(7)
C6 C5 C4 110.7(7)
C10 C5 C4 111.3(8)
C8 C7 C10 122.8(8)
C8 C7 N1 119.7(7)
C10 C7 N1 117.2(7)
C7 C8 C9 117.7(8)
C7 C8 C1 120.4(8)
C9 C8 C1 121.9(8)
C12 C9 C8 121.0(8)
C11 C10 C7 117.1(8)
C11 C10 C5 120.9(8)
C7 C10 C5 121.9(8)
C12 C11 C10 120.7(8)
C9 C12 C11 120.7(9)
N1 C13 N2 101.7(5)
N1 C13 Ru1 146.4(6)
N2 C13 Ru1 111.7(5)
C15 C14 N2 106.6(8)
C14 C15 N1 107.7(8)
N3 C16 C17 119.9(7)
N3 C16 N2 111.0(6)
C17 C16 N2 128.8(7)
C18 C17 C16 119.4(8)
C17 C18 C19 121.7(8)
C20 C19 C18 116.3(8)
N3 C20 C19 121.9(7)
N3 C20 N4 111.4(6)
C19 C20 N4 126.6(7)
N5 C21 N4 101.8(5)
N5 C21 Ru1 146.6(6)
N4 C21 Ru1 111.5(4)
C23 C22 N4 103.3(7)
C22 C23 N5 109.5(7)
C29 C24 C25 124.1(8)
C29 C24 N5 118.5(7)
C25 C24 N5 117.3(7)
C24 C25 C26 117.5(8)
C24 C25 C33 122.8(8)
C26 C25 C33 119.5(8)
C27 C26 C25 121.8(8)
C26 C27 C28 118.0(9)
C27 C28 C29 122.6(9)
C24 C29 C28 116.0(8)
C24 C29 C30 124.7(8)
C28 C29 C30 119.2(8)
C29 C30 C32 111.1(8)
C29 C30 C31 110.3(6)
C32 C30 C31 108.4(7)
C25 C33 C34 112.8(8)
C25 C33 C35 109.7(7)
C34 C33 C35 109.2(7)
C37 C36 C41 121.0(9)
C36 C37 C38 120.4(9)
C39 C38 C37 119.2(9)
C38 C39 C40 119.1(8)
C38 C39 P1 125.0(7)
C40 C39 P1 115.8(6)
C41 C40 C39 121.5(8)
C40 C41 C36 118.8(8)
C47 C42 C43 116.6(9)
C47 C42 P1 120.6(8)
C43 C42 P1 121.4(8)
C44 C43 C42 121.8(10)
C43 C44 C45 120.4(10)
C46 C45 C44 119.1(9)
C45 C46 C47 121.4(10)
C42 C47 C46 120.4(9)
C49 C48 C53 116.9(8)
C49 C48 P1 121.8(7)
C53 C48 P1 120.9(7)
C48 C49 C50 122.0(9)
C49 C50 C51 119.9(9)
C52 C51 C50 119.2(9)
C51 C52 C53 119.8(9)
C52 C53 C48 122.0(9)
C62 C60 C63 113.5(6)
C62 C60 C61 108.4(6)
C63 C60 C61 109.5(5)
C68 C63 C64 119.7(8)
C68 C63 C60 122.4(7)
C64 C63 C60 117.8(7)
C63 C64 C65 120.1(8)
C66 C65 C64 119.3(9)
C65 C66 C67 123.2(9)
C68 C67 C66 114.7(9)
C68 C67 C69 125.2(9)
C66 C67 C69 120.1(8)
C63 C68 C67 122.8(8)
C63 C68 N6 121.0(8)
C67 C68 N6 115.9(8)
C67 C69 C71 113.9(8)
C67 C69 C70 108.8(7)
C71 C69 C70 111.1(7)
C73 C72 N6 108.0(7)
C72 C73 N7 105.7(8)
N6 C74 N7 104.0(7)
N6 C74 Ru2 146.9(7)
N7 C74 Ru2 109.2(5)
C76 C75 N8 123.5(7)
C76 C75 N7 128.1(8)
N8 C75 N7 108.4(7)
C75 C76 C77 117.3(8)
C76 C77 C78 120.9(9)
C79 C78 C77 117.7(8)
N8 C79 C78 122.6(8)
N8 C79 N9 110.1(7)
C78 C79 N9 127.3(8)
N10 C80 N9 102.8(7)
N10 C80 Ru2 147.2(7)
N9 C80 Ru2 109.6(6)
C82 C81 N9 105.6(8)
C81 C82 N10 109.0(8)
C89 C83 C84 122.7(9)
C89 C83 N10 120.2(8)
C84 C83 N10 117.0(8)
C85 C84 C83 116.4(9)
C85 C84 C93 120.3(8)
C83 C84 C93 123.0(9)
C84 C85 C86 124.7(9)
C87 C86 C85 116.3(9)
C86 C87 C89 121.9(8)
C83 C89 C87 118.0(8)
C83 C89 C90 123.0(8)
C87 C89 C90 118.9(8)
C89 C90 C110 113.1(7)
C89 C90 C92 111.7(7)
C110 C90 C92 109.0(8)
C95 C93 C84 112.6(8)
C95 C93 C94 110.4(8)
C84 C93 C94 107.2(7)
C101 C96 C97 117.0(9)
C101 C96 P2 122.4(8)
C97 C96 P2 120.6(7)
C98 C97 C96 121.0(9)
C99 C98 C97 119.6(9)
C98 C99 C100 121.4(10)
C101 C100 C99 119.5(10)
C100 C101 C96 121.4(9)
C103 C102 C107 118.5(8)
C103 C102 P2 121.5(7)
C107 C102 P2 119.4(7)
C104 C103 C102 120.8(8)
C103 C104 C105 119.4(9)
C106 C105 C104 120.7(8)
C105 C106 C107 119.4(9)
C106 C107 C102 121.2(9)
C113 C108 C109 118.4(8)
C113 C108 P2 125.0(7)
C109 C108 P2 116.1(6)
C108 C109 C114 120.8(8)
C114 C111 C112 118.6(9)
C111 C112 C113 120.4(8)
C108 C113 C112 121.1(8)
C111 C114 C109 120.6(9)
Cl7 C900 Cl5 111.2(5)
Cl8 C901 Cl6 111.8(6)
C13 N1 C15 110.8(5)
C13 N1 C7 127.0(5)
C15 N1 C7 120.9(5)
C16 N2 C14 127.0(5)
C16 N2 C13 118.4(5)
C14 N2 C13 113.2(5)
C20 N3 C16 120.6(5)
C20 N3 Ru1 119.0(4)
C16 N3 Ru1 119.6(4)
C20 N4 C21 118.2(5)
C20 N4 C22 128.2(5)
C21 N4 C22 113.3(5)
C23 N5 C21 112.1(5)
C23 N5 C24 121.1(5)
C21 N5 C24 126.2(5)
C74 N6 C72 110.8(7)
C74 N6 C68 125.0(7)
C72 N6 C68 123.5(7)
C74 N7 C73 111.5(7)
C74 N7 C75 121.4(7)
C73 N7 C75 126.8(7)
C79 N8 C75 117.5(7)
C79 N8 Ru2 120.7(6)
C75 N8 Ru2 120.5(5)
C81 N9 C79 127.9(8)
C81 N9 C80 111.5(8)
C79 N9 C80 119.6(7)
C80 N10 C82 111.0(8)
C80 N10 C83 128.8(7)
C82 N10 C83 119.6(7)
N3 Ru1 C21 79.1(2)
N3 Ru1 C13 78.6(3)
C21 Ru1 C13 156.8(3)
N3 Ru1 P1 91.6(2)
C21 Ru1 P1 92.8(2)
C13 Ru1 P1 94.0(2)
N3 Ru1 Cl1 169.8(2)
C21 Ru1 Cl1 103.6(2)
C13 Ru1 Cl1 97.4(3)
P1 Ru1 Cl1 98.04(9)
N3 Ru1 Cl2 81.6(2)
C21 Ru1 Cl2 85.9(2)
C13 Ru1 Cl2 84.6(2)
P1 Ru1 Cl2 173.17(9)
Cl1 Ru1 Cl2 88.77(8)
N8 Ru2 C80 79.5(3)
N8 Ru2 C74 79.6(3)
C80 Ru2 C74 158.4(4)
N8 Ru2 P2 91.6(2)
C80 Ru2 P2 93.4(2)
C74 Ru2 P2 92.7(2)
N8 Ru2 Cl4 169.4(2)
C80 Ru2 Cl4 96.6(3)
C74 Ru2 Cl4 103.0(2)
P2 Ru2 Cl4 98.51(8)
N8 Ru2 Cl3 81.48(19)
C80 Ru2 Cl3 86.2(2)
C74 Ru2 Cl3 85.3(2)
P2 Ru2 Cl3 173.03(8)
Cl4 Ru2 Cl3 88.45(8)
C39 P1 C42 106.7(4)
C39 P1 C48 99.3(4)
C42 P1 C48 98.5(4)
C39 P1 Ru1 118.7(2)
C42 P1 Ru1 110.7(3)
C48 P1 Ru1 120.3(3)
C108 P2 C102 106.2(4)
C108 P2 C96 100.3(4)
C102 P2 C96 98.6(4)
C108 P2 Ru2 119.1(3)
C102 P2 Ru2 109.5(3)
C96 P2 Ru2 120.6(3)

loop_
_geom_bond_atom_site_label_1
_geom_bond_atom_site_label_2
_geom_bond_distance
C1 C3 1.508(10)
C1 C2 1.521(11)
C1 C8 1.531(11)
C4 C5 1.537(10)
C5 C6 1.520(11)
C5 C10 1.527(11)
C7 C8 1.389(11)
C7 C10 1.417(11)
C7 N1 1.464(8)
C8 C9 1.391(11)
C9 C12 1.384(12)
C10 C11 1.397(11)
C11 C12 1.384(12)
C13 N1 1.390(9)
C13 N2 1.398(9)
C13 Ru1 2.029(8)
C14 C15 1.334(12)
C14 N2 1.384(9)
C15 N1 1.423(8)
C16 N3 1.353(8)
C16 C17 1.374(11)
C16 N2 1.382(9)
C17 C18 1.350(11)
C18 C19 1.406(11)
C19 C20 1.375(11)
C20 N3 1.345(8)
C20 N4 1.390(8)
C21 N5 1.386(7)
C21 N4 1.405(9)
C21 Ru1 2.020(8)
C22 C23 1.377(12)
C22 N4 1.424(8)
C23 N5 1.381(8)
C24 C29 1.375(11)
C24 C25 1.391(11)
C24 N5 1.452(8)
C25 C26 1.392(11)
C25 C33 1.495(12)
C26 C27 1.388(12)
C27 C28 1.396(12)
C28 C29 1.412(12)
C29 C30 1.519(12)
C30 C32 1.527(12)
C30 C31 1.569(12)
C33 C34 1.543(12)
C33 C35 1.561(11)
C36 C37 1.357(12)
C36 C41 1.406(12)
C37 C38 1.413(13)
C38 C39 1.392(11)
C39 C40 1.405(11)
C39 P1 1.834(9)
C40 C41 1.371(12)
C42 C47 1.387(13)
C42 C43 1.404(12)
C42 P1 1.847(9)
C43 C44 1.368(12)
C44 C45 1.381(14)
C45 C46 1.343(13)
C46 C47 1.404(12)
C48 C49 1.384(11)
C48 C53 1.401(12)
C48 P1 1.853(9)
C49 C50 1.392(12)
C50 C51 1.395(13)
C51 C52 1.388(12)
C52 C53 1.392(12)
C60 C62 1.532(9)
C60 C63 1.540(9)
C60 C61 1.543(10)
C63 C68 1.382(11)
C63 C64 1.385(12)
C64 C65 1.390(12)
C65 C66 1.370(12)
C66 C67 1.425(12)
C67 C68 1.406(11)
C67 C69 1.498(12)
C68 N6 1.464(10)
C69 C71 1.525(12)
C69 C70 1.547(11)
C72 C73 1.332(11)
C72 N6 1.411(10)
C73 N7 1.389(10)
C74 N6 1.332(10)
C74 N7 1.388(10)
C74 Ru2 2.068(8)
C75 C76 1.365(11)
C75 N8 1.379(10)
C75 N7 1.410(10)
C76 C77 1.389(11)
C77 C78 1.416(12)
C78 C79 1.368(11)
C79 N8 1.364(10)
C79 N9 1.399(11)
C80 N10 1.345(11)
C80 N9 1.409(11)
C80 Ru2 2.064(9)
C81 C82 1.316(11)
C81 N9 1.399(10)
C82 N10 1.411(10)
C83 C89 1.371(12)
C83 C84 1.398(12)
C83 N10 1.464(11)
C84 C85 1.359(12)
C84 C93 1.531(12)
C85 C86 1.397(13)
C86 C87 1.382(12)
C87 C89 1.401(12)
C89 C90 1.496(11)
C90 C110 1.514(13)
C90 C92 1.555(12)
C93 C95 1.526(11)
C93 C94 1.547(12)
C96 C101 1.399(12)
C96 C97 1.411(12)
C96 P2 1.872(9)
C97 C98 1.378(12)
C98 C99 1.358(13)
C99 C100 1.374(13)
C100 C101 1.370(12)
C102 C103 1.386(11)
C102 C107 1.389(11)
C102 P2 1.851(8)
C103 C104 1.383(11)
C104 C105 1.395(13)
C105 C106 1.365(12)
C106 C107 1.388(11)
C108 C113 1.378(11)
C108 C109 1.390(11)
C108 P2 1.835(9)
C109 C114 1.391(13)
C111 C114 1.385(12)
C111 C112 1.391(12)
C112 C113 1.395(12)
C900 Cl7 1.763(11)
C900 Cl5 1.778(10)
C901 Cl8 1.754(9)
C901 Cl6 1.759(11)
N3 Ru1 1.979(7)
N8 Ru2 1.949(7)
Cl1 Ru1 2.425(2)
Cl2 Ru1 2.481(2)
Cl3 Ru2 2.491(2)
Cl4 Ru2 2.420(2)
Ru1 P1 2.318(3)
Ru2 P2 2.326(3)
